data_4106135
loop_
_publ_author_name
'Jian-Jun Feng'
'Junliang Zhang'

_publ_section_title
;
 An Atom-Economic Synthesis of Bicyclo[3.1.0]hexanes by Rhodium
 N-Heterocyclic Carbene-Catalyzed Diastereoselective Tandem Hetero-[5 + 2]
 Cycloaddition/Claisen Rearrangement Reaction of Vinylic Oxiranes with
 Alkynes
;
_journal_name_full 'Journal of the American Chemical Society'
_journal_page_first 7304
_journal_page_last 7307
_journal_paper_doi 10.1021/ja2014604
_journal_volume 133
_journal_year 2011
_chemical_formula_sum 'C27 H25 N O3 S'
_chemical_formula_weight 443.54
_chemical_name_systematic
; 
 ? 
;
_space_group_IT_number 14
_symmetry_cell_setting monoclinic
_symmetry_space_group_name_Hall '-P 2ybc'
_symmetry_space_group_name_H-M 'P 1 21/c 1'
_atom_sites_solution_hydrogens geom
_atom_sites_solution_primary direct
_atom_sites_solution_secondary difmap
_audit_creation_method SHELXL-97
_cell_angle_alpha 90.00
_cell_angle_beta 96.3830(10)
_cell_angle_gamma 90.00
_cell_formula_units_Z 4
_cell_length_a 12.7395(4)
_cell_length_b 5.5981(2)
_cell_length_c 32.0262(11)
_cell_measurement_temperature 296(2)
_cell_volume 2269.85(13)
_computing_structure_refinement 'SHELXL-97 (Sheldrick, 1997)'
_computing_structure_solution 'SHELXS-97 (Sheldrick, 1990)'
_diffrn_ambient_temperature 296(2)
_diffrn_measured_fraction_theta_full 0.997
_diffrn_measured_fraction_theta_max 0.997
_diffrn_radiation_monochromator graphite
_diffrn_radiation_source 'fine-focus sealed tube'
_diffrn_radiation_type MoK\a
_diffrn_radiation_wavelength 0.71073
_diffrn_reflns_av_R_equivalents 0.0428
_diffrn_reflns_av_sigmaI/netI 0.0280
_diffrn_reflns_limit_h_max 15
_diffrn_reflns_limit_h_min -15
_diffrn_reflns_limit_k_max 6
_diffrn_reflns_limit_k_min -6
_diffrn_reflns_limit_l_max 38
_diffrn_reflns_limit_l_min -36
_diffrn_reflns_number 25139
_diffrn_reflns_theta_full 25.01
_diffrn_reflns_theta_max 25.01
_diffrn_reflns_theta_min 1.28
_exptl_absorpt_coefficient_mu 0.172
_exptl_absorpt_correction_T_max 0.9830
_exptl_absorpt_correction_T_min 0.9519
_exptl_absorpt_correction_type multi-scan
_exptl_crystal_colour colorless
_exptl_crystal_density_diffrn 1.298
_exptl_crystal_description needle
_exptl_crystal_F_000 936
_exptl_crystal_size_max 0.29
_exptl_crystal_size_mid 0.13
_exptl_crystal_size_min 0.10
_refine_diff_density_max 0.217
_refine_diff_density_min -0.277
_refine_diff_density_rms 0.035
_refine_ls_extinction_method none
_refine_ls_goodness_of_fit_ref 1.027
_refine_ls_hydrogen_treatment constr
_refine_ls_matrix_type full
_refine_ls_number_parameters 289
_refine_ls_number_reflns 3989
_refine_ls_number_restraints 0
_refine_ls_restrained_S_all 1.027
_refine_ls_R_factor_all 0.0606
_refine_ls_R_factor_gt 0.0416
_refine_ls_shift/su_max 0.000
_refine_ls_shift/su_mean 0.000
_refine_ls_structure_factor_coef Fsqd
_refine_ls_weighting_details 'calc w=1/[\s^2^(Fo^2^)+(0.0427P)^2^+1.0784P] where P=(Fo^2^+2Fc^2^)/3'
_refine_ls_weighting_scheme calc
_refine_ls_wR_factor_gt 0.0984
_refine_ls_wR_factor_ref 0.1097
_reflns_number_gt 3016
_reflns_number_total 3989
_reflns_threshold_expression >2sigma(I)
_cod_data_source_file ja2014604_si_002.cif
_cod_data_source_block z
_cod_database_code 4106135

loop_
_symmetry_equiv_pos_as_xyz
'x, y, z'
'-x, y+1/2, -z+1/2'
'-x, -y, -z'
'x, -y-1/2, z-1/2'

loop_
_atom_site_label
_atom_site_type_symbol
_atom_site_fract_x
_atom_site_fract_y
_atom_site_fract_z
_atom_site_U_iso_or_equiv
_atom_site_adp_type
_atom_site_occupancy
_atom_site_symmetry_multiplicity
_atom_site_calc_flag
_atom_site_refinement_flags
S1 S 0.22865(4) 0.50150(10) -0.002812(18) 0.04831(17) Uani 1 1 d .
O1 O 0.30855(13) 0.6519(3) 0.01772(5) 0.0652(5) Uani 1 1 d .
O2 O 0.13812(13) 0.6016(3) -0.02691(5) 0.0672(5) Uani 1 1 d .
O3 O 0.19059(12) -0.2860(3) 0.12499(5) 0.0582(4) Uani 1 1 d .
N1 N 0.18418(12) 0.3410(3) 0.03367(5) 0.0397(4) Uani 1 1 d .
C1 C 0.4183(3) -0.2614(5) -0.10383(10) 0.0879(9) Uani 1 1 d .
H1A H 0.3640 -0.3284 -0.1236 0.132 Uiso 1 1 calc R
H1B H 0.4442 -0.3817 -0.0839 0.132 Uiso 1 1 calc R
H1C H 0.4752 -0.2050 -0.1185 0.132 Uiso 1 1 calc R
C2 C 0.3737(2) -0.0569(4) -0.08111(8) 0.0594(6) Uani 1 1 d .
C3 C 0.2684(2) 0.0051(5) -0.08941(8) 0.0688(7) Uani 1 1 d .
H3A H 0.2262 -0.0742 -0.1106 0.083 Uiso 1 1 calc R
C4 C 0.22483(18) 0.1823(5) -0.06691(7) 0.0612(7) Uani 1 1 d .
H4A H 0.1539 0.2217 -0.0729 0.073 Uiso 1 1 calc R
C5 C 0.28674(16) 0.3006(4) -0.03550(6) 0.0440(5) Uani 1 1 d .
C6 C 0.39268(17) 0.2459(4) -0.02771(7) 0.0507(6) Uani 1 1 d .
H6A H 0.4353 0.3266 -0.0069 0.061 Uiso 1 1 calc R
C7 C 0.43468(19) 0.0714(5) -0.05094(8) 0.0594(7) Uani 1 1 d .
H7A H 0.5066 0.0390 -0.0461 0.071 Uiso 1 1 calc R
C8 C 0.3421(2) 0.1764(5) 0.17006(7) 0.0583(6) Uani 1 1 d .
H8A H 0.2888 0.2903 0.1665 0.070 Uiso 1 1 calc R
C9 C 0.4312(3) 0.2175(6) 0.19743(8) 0.0832(10) Uani 1 1 d .
H9A H 0.4369 0.3578 0.2131 0.100 Uiso 1 1 calc R
C10 C 0.5112(3) 0.0548(8) 0.20188(10) 0.1025(14) Uani 1 1 d .
H10A H 0.5713 0.0852 0.2204 0.123 Uiso 1 1 calc R
C11 C 0.5035(2) -0.1523(7) 0.17941(12) 0.0990(12) Uani 1 1 d .
H11A H 0.5590 -0.2612 0.1821 0.119 Uiso 1 1 calc R
C12 C 0.41373(19) -0.2007(5) 0.15262(9) 0.0687(7) Uani 1 1 d .
H12A H 0.4078 -0.3439 0.1378 0.082 Uiso 1 1 calc R
C13 C 0.33254(16) -0.0361(4) 0.14781(6) 0.0442(5) Uani 1 1 d .
C14 C -0.1676(2) 0.4300(5) 0.19915(9) 0.0669(7) Uani 1 1 d .
H14A H -0.1791 0.5631 0.1819 0.080 Uiso 1 1 calc R
C15 C -0.2240(2) 0.4041(6) 0.23350(9) 0.0750(8) Uani 1 1 d .
H15A H -0.2732 0.5195 0.2390 0.090 Uiso 1 1 calc R
C16 C -0.2078(2) 0.2102(6) 0.25919(9) 0.0717(8) Uani 1 1 d .
H16A H -0.2452 0.1939 0.2823 0.086 Uiso 1 1 calc R
C17 C -0.1363(2) 0.0404(5) 0.25072(8) 0.0683(7) Uani 1 1 d .
H17A H -0.1259 -0.0930 0.2680 0.082 Uiso 1 1 calc R
C18 C -0.07931(19) 0.0648(5) 0.21672(7) 0.0584(6) Uani 1 1 d .
H18A H -0.0302 -0.0514 0.2116 0.070 Uiso 1 1 calc R
C19 C -0.09426(16) 0.2600(4) 0.19025(7) 0.0487(5) Uani 1 1 d .
C20 C -0.03358(17) 0.2973(4) 0.15441(7) 0.0499(5) Uani 1 1 d .
H20A H -0.0364 0.4508 0.1432 0.060 Uiso 1 1 calc R
C21 C 0.02413(16) 0.1435(4) 0.13604(7) 0.0460(5) Uani 1 1 d .
H21A H 0.0299 -0.0121 0.1462 0.055 Uiso 1 1 calc R
C22 C 0.08003(15) 0.2093(4) 0.09981(6) 0.0410(5) Uani 1 1 d .
H22A H 0.0748 0.3791 0.0924 0.049 Uiso 1 1 calc R
C23 C 0.18585(15) 0.0923(3) 0.09197(6) 0.0370(5) Uani 1 1 d .
C24 C 0.08700(15) 0.0466(4) 0.06323(6) 0.0402(5) Uani 1 1 d .
H24A H 0.0539 -0.1114 0.0632 0.048 Uiso 1 1 calc R
C25 C 0.09922(15) 0.1656(4) 0.02199(6) 0.0416(5) Uani 1 1 d .
H25A H 0.1197 0.0517 0.0016 0.050 Uiso 1 1 calc R
H25B H 0.0344 0.2442 0.0107 0.050 Uiso 1 1 calc R
C26 C 0.25757(15) 0.2451(4) 0.06843(6) 0.0400(5) Uani 1 1 d .
H26A H 0.2896 0.3723 0.0861 0.048 Uiso 1 1 calc R
H26B H 0.3128 0.1502 0.0580 0.048 Uiso 1 1 calc R
C27 C 0.23272(16) -0.0933(4) 0.12130(6) 0.0408(5) Uani 1 1 d .

loop_
_atom_site_aniso_label
_atom_site_aniso_U_11
_atom_site_aniso_U_22
_atom_site_aniso_U_33
_atom_site_aniso_U_23
_atom_site_aniso_U_13
_atom_site_aniso_U_12
S1 0.0514(3) 0.0418(3) 0.0531(3) 0.0087(3) 0.0118(3) 0.0017(3)
O1 0.0730(11) 0.0484(10) 0.0763(11) -0.0005(9) 0.0172(9) -0.0214(8)
O2 0.0649(10) 0.0670(11) 0.0711(11) 0.0245(9) 0.0138(9) 0.0235(9)
O3 0.0680(10) 0.0379(9) 0.0675(11) 0.0010(8) 0.0019(8) -0.0125(8)
N1 0.0394(9) 0.0406(9) 0.0396(9) -0.0011(8) 0.0060(7) -0.0026(8)
C1 0.115(2) 0.0721(19) 0.086(2) 0.0013(16) 0.0526(19) 0.0035(18)
C2 0.0676(16) 0.0601(15) 0.0560(15) 0.0081(12) 0.0320(13) -0.0016(13)
C3 0.0643(16) 0.094(2) 0.0505(15) -0.0170(15) 0.0152(12) -0.0164(15)
C4 0.0406(12) 0.093(2) 0.0498(14) -0.0001(14) 0.0055(11) 0.0001(13)
C5 0.0407(11) 0.0527(13) 0.0397(11) 0.0112(10) 0.0092(9) -0.0003(10)
C6 0.0422(12) 0.0601(15) 0.0498(13) 0.0068(11) 0.0048(10) -0.0020(11)
C7 0.0479(13) 0.0698(17) 0.0623(16) 0.0155(13) 0.0137(12) 0.0093(12)
C8 0.0758(16) 0.0596(15) 0.0404(12) -0.0025(11) 0.0097(12) -0.0163(13)
C9 0.117(2) 0.093(2) 0.0351(14) 0.0051(14) -0.0092(15) -0.049(2)
C10 0.099(2) 0.124(3) 0.073(2) 0.056(2) -0.0425(18) -0.060(2)
C11 0.0658(18) 0.093(2) 0.129(3) 0.056(2) -0.0312(19) -0.0122(18)
C12 0.0620(15) 0.0524(15) 0.0886(19) 0.0162(14) -0.0055(14) -0.0024(13)
C13 0.0511(12) 0.0438(12) 0.0377(11) 0.0067(10) 0.0050(9) -0.0089(10)
C14 0.0677(16) 0.0641(17) 0.0728(17) -0.0055(14) 0.0254(14) 0.0094(13)
C15 0.0669(17) 0.087(2) 0.0772(19) -0.0194(17) 0.0330(15) 0.0084(15)
C16 0.0633(16) 0.099(2) 0.0573(16) -0.0136(16) 0.0263(13) -0.0167(16)
C17 0.0680(16) 0.083(2) 0.0563(15) 0.0084(14) 0.0159(13) -0.0045(15)
C18 0.0586(14) 0.0666(16) 0.0527(14) -0.0001(12) 0.0177(12) 0.0062(12)
C19 0.0457(12) 0.0548(14) 0.0470(13) -0.0092(11) 0.0111(10) -0.0021(11)
C20 0.0518(12) 0.0505(13) 0.0492(13) -0.0010(11) 0.0137(10) 0.0005(11)
C21 0.0463(12) 0.0460(12) 0.0473(12) -0.0041(10) 0.0124(10) -0.0039(10)
C22 0.0418(11) 0.0405(12) 0.0421(12) -0.0038(9) 0.0103(9) -0.0019(9)
C23 0.0395(10) 0.0356(11) 0.0366(11) -0.0048(9) 0.0073(9) -0.0048(9)
C24 0.0387(11) 0.0409(12) 0.0417(11) -0.0048(9) 0.0067(9) -0.0075(9)
C25 0.0399(11) 0.0448(12) 0.0399(11) -0.0069(9) 0.0044(9) -0.0031(9)
C26 0.0381(10) 0.0421(11) 0.0400(11) -0.0022(9) 0.0055(9) -0.0028(9)
C27 0.0472(12) 0.0344(11) 0.0424(12) -0.0062(9) 0.0129(9) -0.0029(10)

loop_
_atom_type_symbol
_atom_type_description
_atom_type_scat_dispersion_real
_atom_type_scat_dispersion_imag
_atom_type_scat_source
C C 0.0033 0.0016 'International Tables Vol C Tables 4.2.6.8 and 6.1.1.4'
H H 0.0000 0.0000 'International Tables Vol C Tables 4.2.6.8 and 6.1.1.4'
N N 0.0061 0.0033 'International Tables Vol C Tables 4.2.6.8 and 6.1.1.4'
O O 0.0106 0.0060 'International Tables Vol C Tables 4.2.6.8 and 6.1.1.4'
S S 0.1246 0.1234 'International Tables Vol C Tables 4.2.6.8 and 6.1.1.4'

loop_
_geom_angle_atom_site_label_1
_geom_angle_atom_site_label_2
_geom_angle_atom_site_label_3
_geom_angle
O1 S1 O2 120.66(11)
O1 S1 N1 106.45(9)
O2 S1 N1 106.27(9)
O1 S1 C5 109.09(10)
O2 S1 C5 107.32(10)
N1 S1 C5 106.17(9)
C26 N1 C25 109.53(15)
C26 N1 S1 120.14(13)
C25 N1 S1 119.29(13)
C2 C1 H1A 109.5
C2 C1 H1B 109.5
H1A C1 H1B 109.5
C2 C1 H1C 109.5
H1A C1 H1C 109.5
H1B C1 H1C 109.5
C7 C2 C3 117.7(2)
C7 C2 C1 121.6(2)
C3 C2 C1 120.7(3)
C4 C3 C2 121.3(2)
C4 C3 H3A 119.4
C2 C3 H3A 119.4
C5 C4 C3 119.8(2)
C5 C4 H4A 120.1
C3 C4 H4A 120.1
C4 C5 C6 119.6(2)
C4 C5 S1 119.92(17)
C6 C5 S1 120.23(17)
C7 C6 C5 119.5(2)
C7 C6 H6A 120.2
C5 C6 H6A 120.2
C6 C7 C2 122.0(2)
C6 C7 H7A 119.0
C2 C7 H7A 119.0
C9 C8 C13 119.4(3)
C9 C8 H8A 120.3
C13 C8 H8A 120.3
C10 C9 C8 120.6(3)
C10 C9 H9A 119.7
C8 C9 H9A 119.7
C11 C10 C9 120.3(3)
C11 C10 H10A 119.8
C9 C10 H10A 119.8
C10 C11 C12 120.1(3)
C10 C11 H11A 119.9
C12 C11 H11A 119.9
C11 C12 C13 119.9(3)
C11 C12 H12A 120.1
C13 C12 H12A 120.1
C12 C13 C8 119.6(2)
C12 C13 C27 120.2(2)
C8 C13 C27 120.1(2)
C19 C14 C15 120.8(3)
C19 C14 H14A 119.6
C15 C14 H14A 119.6
C16 C15 C14 120.3(3)
C16 C15 H15A 119.9
C14 C15 H15A 119.9
C15 C16 C17 119.6(2)
C15 C16 H16A 120.2
C17 C16 H16A 120.2
C16 C17 C18 120.6(3)
C16 C17 H17A 119.7
C18 C17 H17A 119.7
C17 C18 C19 120.8(2)
C17 C18 H18A 119.6
C19 C18 H18A 119.6
C18 C19 C14 117.8(2)
C18 C19 C20 122.9(2)
C14 C19 C20 119.3(2)
C21 C20 C19 128.8(2)
C21 C20 H20A 115.6
C19 C20 H20A 115.6
C20 C21 C22 122.2(2)
C20 C21 H21A 118.9
C22 C21 H21A 118.9
C21 C22 C24 122.73(18)
C21 C22 C23 121.92(18)
C24 C22 C23 59.00(12)
C21 C22 H22A 114.1
C24 C22 H22A 114.1
C23 C22 H22A 114.1
C27 C23 C24 121.47(17)
C27 C23 C26 119.31(17)
C24 C23 C26 107.68(16)
C27 C23 C22 119.48(17)
C24 C23 C22 58.84(12)
C26 C23 C22 115.32(17)
C22 C24 C23 62.16(13)
C22 C24 C25 116.08(18)
C23 C24 C25 107.60(16)
C22 C24 H24A 119.1
C23 C24 H24A 119.1
C25 C24 H24A 119.1
N1 C25 C24 102.51(15)
N1 C25 H25A 111.3
C24 C25 H25A 111.3
N1 C25 H25B 111.3
C24 C25 H25B 111.3
H25A C25 H25B 109.2
N1 C26 C23 102.41(15)
N1 C26 H26A 111.3
C23 C26 H26A 111.3
N1 C26 H26B 111.3
C23 C26 H26B 111.3
H26A C26 H26B 109.2
O3 C27 C23 122.18(19)
O3 C27 C13 119.69(19)
C23 C27 C13 118.10(17)

loop_
_geom_bond_atom_site_label_1
_geom_bond_atom_site_label_2
_geom_bond_distance
S1 O1 1.4244(16)
S1 O2 1.4289(16)
S1 N1 1.6248(17)
S1 C5 1.755(2)
O3 C27 1.216(2)
N1 C26 1.473(2)
N1 C25 1.478(2)
C1 C2 1.502(4)
C1 H1A 0.9600
C1 H1B 0.9600
C1 H1C 0.9600
C2 C7 1.374(3)
C2 C3 1.382(3)
C3 C4 1.378(4)
C3 H3A 0.9300
C4 C5 1.377(3)
C4 H4A 0.9300
C5 C6 1.379(3)
C6 C7 1.372(3)
C6 H6A 0.9300
C7 H7A 0.9300
C8 C9 1.374(4)
C8 C13 1.385(3)
C8 H8A 0.9300
C9 C10 1.362(5)
C9 H9A 0.9300
C10 C11 1.362(5)
C10 H10A 0.9300
C11 C12 1.379(4)
C11 H11A 0.9300
C12 C13 1.381(3)
C12 H12A 0.9300
C13 C27 1.483(3)
C14 C19 1.385(3)
C14 C15 1.387(4)
C14 H14A 0.9300
C15 C16 1.364(4)
C15 H15A 0.9300
C16 C17 1.364(4)
C16 H16A 0.9300
C17 C18 1.381(3)
C17 H17A 0.9300
C18 C19 1.383(3)
C18 H18A 0.9300
C19 C20 1.468(3)
C20 C21 1.313(3)
C20 H20A 0.9300
C21 C22 1.474(3)
C21 H21A 0.9300
C22 C24 1.494(3)
C22 C23 1.544(3)
C22 H22A 0.9800
C23 C27 1.481(3)
C23 C24 1.497(3)
C23 C26 1.513(3)
C24 C25 1.503(3)
C24 H24A 0.9800
C25 H25A 0.9700
C25 H25B 0.9700
C26 H26A 0.9700
C26 H26B 0.9700

loop_
_geom_torsion_atom_site_label_1
_geom_torsion_atom_site_label_2
_geom_torsion_atom_site_label_3
_geom_torsion_atom_site_label_4
_geom_torsion
O1 S1 N1 C26 -39.86(17)
O2 S1 N1 C26 -169.66(15)
C5 S1 N1 C26 76.28(16)
O1 S1 N1 C25 179.86(15)
O2 S1 N1 C25 50.06(17)
C5 S1 N1 C25 -63.99(16)
C7 C2 C3 C4 -2.9(4)
C1 C2 C3 C4 175.8(2)
C2 C3 C4 C5 0.0(4)
C3 C4 C5 C6 2.0(4)
C3 C4 C5 S1 -172.66(19)
O1 S1 C5 C4 -162.32(18)
O2 S1 C5 C4 -30.0(2)
N1 S1 C5 C4 83.3(2)
O1 S1 C5 C6 23.0(2)
O2 S1 C5 C6 155.34(17)
N1 S1 C5 C6 -91.32(19)
C4 C5 C6 C7 -1.0(3)
S1 C5 C6 C7 173.64(17)
C5 C6 C7 C2 -2.0(3)
C3 C2 C7 C6 3.9(4)
C1 C2 C7 C6 -174.7(2)
C13 C8 C9 C10 2.0(4)
C8 C9 C10 C11 -0.5(5)
C9 C10 C11 C12 -1.3(5)
C10 C11 C12 C13 1.6(4)
C11 C12 C13 C8 -0.1(4)
C11 C12 C13 C27 -175.9(2)
C9 C8 C13 C12 -1.7(3)
C9 C8 C13 C27 174.1(2)
C19 C14 C15 C16 0.2(4)
C14 C15 C16 C17 -0.6(4)
C15 C16 C17 C18 0.9(4)
C16 C17 C18 C19 -0.8(4)
C17 C18 C19 C14 0.4(4)
C17 C18 C19 C20 178.3(2)
C15 C14 C19 C18 -0.1(4)
C15 C14 C19 C20 -178.1(2)
C18 C19 C20 C21 15.9(4)
C14 C19 C20 C21 -166.3(2)
C19 C20 C21 C22 179.5(2)
C20 C21 C22 C24 -140.3(2)
C20 C21 C22 C23 148.4(2)
C21 C22 C23 C27 0.6(3)
C24 C22 C23 C27 -111.0(2)
C21 C22 C23 C24 111.6(2)
C21 C22 C23 C26 -152.25(18)
C24 C22 C23 C26 96.12(18)
C21 C22 C24 C23 -110.3(2)
C21 C22 C24 C25 152.67(18)
C23 C22 C24 C25 -97.01(18)
C27 C23 C24 C22 107.7(2)
C26 C23 C24 C22 -109.38(18)
C27 C23 C24 C25 -141.55(19)
C26 C23 C24 C25 1.4(2)
C22 C23 C24 C25 110.74(19)
C26 N1 C25 C24 32.13(19)
S1 N1 C25 C24 176.22(13)
C22 C24 C25 N1 47.5(2)
C23 C24 C25 N1 -19.6(2)
C25 N1 C26 C23 -31.20(19)
S1 N1 C26 C23 -174.94(13)
C27 C23 C26 N1 161.34(16)
C24 C23 C26 N1 17.5(2)
C22 C23 C26 N1 -45.8(2)
C24 C23 C27 O3 -3.9(3)
C26 C23 C27 O3 -142.6(2)
C22 C23 C27 O3 65.6(3)
C24 C23 C27 C13 178.20(17)
C26 C23 C27 C13 39.4(3)
C22 C23 C27 C13 -112.3(2)
C12 C13 C27 O3 46.3(3)
C8 C13 C27 O3 -129.5(2)
C12 C13 C27 C23 -135.7(2)
C8 C13 C27 C23 48.5(3)
